data_1529380
loop_
_publ_author_name
'L.N. Bezmaternykh'
'E.M. Kolesnikova'
'E.V. Eremin'
'S.N. Sofronova'
'N.V. Volkov'
'M.S. Molokeev'

_publ_section_title
;
 Magnetization pole reversal of ferrimagnetic ludwigites Mn3-xNixBO5
;
_journal_issue 0
_journal_name_full 'Journal of Magnetism and Magnetic Materials'
_journal_page_first 55
_journal_page_last 59
_journal_paper_doi 10.1016/j.jmmm.2014.04.031
_journal_volume 364
_journal_year 2014
_chemical_formula_sum 'B2 Mn5 Ni O10'
_chemical_formula_weight 515.03
_chemical_name_systematic
; 
 ? 
;
_space_group_IT_number 55
_symmetry_cell_setting orthorhombic
_symmetry_space_group_name_Hall '-P 2 2ab'
_symmetry_space_group_name_H-M 'P b a m'
_atom_sites_solution_hydrogens geom
_atom_sites_solution_primary direct
_atom_sites_solution_secondary difmap
_audit_creation_method SHELXL-97
_cell_angle_alpha 90.00
_cell_angle_beta 90.00
_cell_angle_gamma 90.00
_cell_formula_units_Z 1
_cell_length_a 9.1790(17)
_cell_length_b 12.344(2)
_cell_length_c 3.0010(6)
_cell_measurement_temperature 296(2)
_cell_volume 340.03(11)
_computing_structure_refinement 'SHELXL-97 (Sheldrick, 2008)'
_computing_structure_solution 'SHELXS-97 (Sheldrick, 2008)'
_diffrn_ambient_temperature 296(2)
_diffrn_measured_fraction_theta_full 1.000
_diffrn_measured_fraction_theta_max 0.970
_diffrn_radiation_monochromator graphite
_diffrn_radiation_source 'fine-focus sealed tube'
_diffrn_radiation_type MoK\a
_diffrn_radiation_wavelength 0.71073
_diffrn_reflns_av_R_equivalents 0.0409
_diffrn_reflns_av_sigmaI/netI 0.0308
_diffrn_reflns_limit_h_max 12
_diffrn_reflns_limit_h_min -12
_diffrn_reflns_limit_k_max 16
_diffrn_reflns_limit_k_min -17
_diffrn_reflns_limit_l_max 4
_diffrn_reflns_limit_l_min -4
_diffrn_reflns_number 3107
_diffrn_reflns_theta_full 25.00
_diffrn_reflns_theta_max 29.64
_diffrn_reflns_theta_min 2.77
_exptl_absorpt_coefficient_mu 5.884
_exptl_crystal_density_diffrn 2.515
_exptl_crystal_density_method 'not measured'
_exptl_crystal_F_000 243
_refine_diff_density_max 1.768
_refine_diff_density_min -1.495
_refine_diff_density_rms 0.386
_refine_ls_extinction_coef 0.098(8)
_refine_ls_extinction_expression Fc^*^=kFc[1+0.001xFc^2^\l^3^/sin(2\q)]^-1/4^
_refine_ls_extinction_method SHELXL
_refine_ls_goodness_of_fit_ref 1.007
_refine_ls_hydrogen_treatment mixed
_refine_ls_matrix_type full
_refine_ls_number_parameters 55
_refine_ls_number_reflns 546
_refine_ls_number_restraints 0
_refine_ls_restrained_S_all 1.007
_refine_ls_R_factor_all 0.0400
_refine_ls_R_factor_gt 0.0381
_refine_ls_shift/su_max 0.070
_refine_ls_shift/su_mean 0.015
_refine_ls_structure_factor_coef Fsqd
_refine_ls_weighting_details 'calc w=1/[\s^2^(Fo^2^)+(0.0744P)^2^+2.6319P] where P=(Fo^2^+2Fc^2^)/3'
_refine_ls_weighting_scheme calc
_refine_ls_wR_factor_gt 0.1090
_refine_ls_wR_factor_ref 0.1112
_reflns_number_gt 514
_reflns_number_total 546
_reflns_threshold_expression >2sigma(I)
_cod_data_source_file Mn2p5Ni0p5BO5.cif
_cod_data_source_block b
_cod_original_cell_volume 340.02(11)
_cod_original_sg_symbol_H-M Pbam
_cod_database_code 1529380
_cod_database_fobs_code 1529380

loop_
_symmetry_equiv_pos_as_xyz
'x, y, z'
'-x, -y, z'
'-x+1/2, y+1/2, -z'
'x+1/2, -y+1/2, -z'
'-x, -y, -z'
'x, y, -z'
'x-1/2, -y-1/2, z'
'-x-1/2, y-1/2, z'

loop_
_atom_site_label
_atom_site_type_symbol
_atom_site_fract_x
_atom_site_fract_y
_atom_site_fract_z
_atom_site_U_iso_or_equiv
_atom_site_adp_type
_atom_site_occupancy
_atom_site_symmetry_multiplicity
_atom_site_calc_flag
_atom_site_refinement_flags
_atom_site_disorder_assembly
_atom_site_disorder_group
Mn1 Mn -0.00269(8) 0.71967(7) 0.0000 0.0096(3) Uani 0.50 2 d SP . .
Ni1 Ni -0.00269(8) 0.71967(7) 0.0000 0.0096(3) Uani 0.50 2 d SP . .
Mn2 Mn 0.0000 1.0000 0.0000 0.0046(4) Uani 1 4 d S . .
Mn3 Mn 0.25977(9) 0.61538(7) -0.5000 0.0069(3) Uani 1 2 d S . .
Mn4 Mn 0.0000 0.5000 -0.5000 0.0050(4) Uani 1 4 d S . .
O1 O -0.1067(5) 0.8564(3) 0.0000 0.0166(10) Uani 1 2 d S . .
O2 O 0.1449(4) 0.7642(4) -0.5000 0.0149(9) Uani 1 2 d S . .
O3 O 0.1128(5) 0.5796(4) 0.0000 0.0167(9) Uani 1 2 d S . .
O4 O -0.1272(5) 0.6416(3) -0.5000 0.0129(9) Uani 1 2 d S . .
O5 O 0.1477(5) 0.9582(3) -0.5000 0.0142(9) Uani 1 2 d S . .
B B 0.2225(8) 0.8618(5) -0.5000 0.0116(13) Uiso 1 2 d S . .

loop_
_atom_site_aniso_label
_atom_site_aniso_U_11
_atom_site_aniso_U_22
_atom_site_aniso_U_33
_atom_site_aniso_U_23
_atom_site_aniso_U_13
_atom_site_aniso_U_12
Mn1 0.0075(5) 0.0065(5) 0.0147(5) 0.000 0.000 0.0005(2)
Ni1 0.0075(5) 0.0065(5) 0.0147(5) 0.000 0.000 0.0005(2)
Mn2 0.0026(6) 0.0026(6) 0.0085(6) 0.000 0.000 -0.0006(3)
Mn3 0.0045(5) 0.0055(5) 0.0106(5) 0.000 0.000 0.0003(3)
Mn4 0.0040(6) 0.0018(6) 0.0092(6) 0.000 0.000 -0.0004(3)
O1 0.016(2) 0.009(2) 0.025(3) 0.000 0.000 0.0007(15)
O2 0.013(2) 0.0102(19) 0.022(2) 0.000 0.000 -0.0019(16)
O3 0.014(2) 0.0122(19) 0.024(2) 0.000 0.000 -0.0020(16)
O4 0.0092(19) 0.009(2) 0.020(2) 0.000 0.000 0.0006(14)
O5 0.015(2) 0.011(2) 0.017(2) 0.000 0.000 0.0020(16)

loop_
_atom_type_symbol
_atom_type_description
_atom_type_scat_dispersion_real
_atom_type_scat_dispersion_imag
_atom_type_scat_source
B B 0.0013 0.0007 'International Tables Vol C Tables 4.2.6.8 and 6.1.1.4'
O O 0.0106 0.0060 'International Tables Vol C Tables 4.2.6.8 and 6.1.1.4'
Mn Mn 0.3368 0.7283 'International Tables Vol C Tables 4.2.6.8 and 6.1.1.4'
Ni Ni 0.3393 1.1124 'International Tables Vol C Tables 4.2.6.8 and 6.1.1.4'

loop_
_geom_angle_atom_site_label_1
_geom_angle_atom_site_label_2
_geom_angle_atom_site_label_3
_geom_angle
_geom_angle_site_symmetry_1
_geom_angle_site_symmetry_3
O1 Mn1 O3 177.99(18) . .
O1 Mn1 O2 95.18(15) . .
O3 Mn1 O2 83.43(15) . .
O1 Mn1 O2 95.18(15) . 1_556
O3 Mn1 O2 83.43(15) . 1_556
O2 Mn1 O2 91.48(16) . 1_556
O1 Mn1 O4 97.50(15) . 1_556
O3 Mn1 O4 83.91(14) . 1_556
O2 Mn1 O4 167.32(17) . 1_556
O2 Mn1 O4 87.76(12) 1_556 1_556
O1 Mn1 O4 97.50(15) . .
O3 Mn1 O4 83.91(14) . .
O2 Mn1 O4 87.76(12) . .
O2 Mn1 O4 167.32(17) 1_556 .
O4 Mn1 O4 90.21(17) 1_556 .
O1 Mn1 Ni1 90.0 . 1_556
O3 Mn1 Ni1 90.0 . 1_556
O2 Mn1 Ni1 135.74(8) . 1_556
O2 Mn1 Ni1 44.26(8) 1_556 1_556
O4 Mn1 Ni1 44.90(8) 1_556 1_556
O4 Mn1 Ni1 135.10(8) . 1_556
O1 Mn1 Mn1 90.0 . 1_554
O3 Mn1 Mn1 90.0 . 1_554
O2 Mn1 Mn1 44.26(8) . 1_554
O2 Mn1 Mn1 135.74(8) 1_556 1_554
O4 Mn1 Mn1 135.10(8) 1_556 1_554
O4 Mn1 Mn1 44.90(8) . 1_554
Ni1 Mn1 Mn1 180.0 1_556 1_554
O1 Mn1 Mn1 90.0 . 1_556
O3 Mn1 Mn1 90.0 . 1_556
O2 Mn1 Mn1 135.74(8) . 1_556
O2 Mn1 Mn1 44.26(8) 1_556 1_556
O4 Mn1 Mn1 44.90(8) 1_556 1_556
O4 Mn1 Mn1 135.10(8) . 1_556
Ni1 Mn1 Mn1 0.00(4) 1_556 1_556
Mn1 Mn1 Mn1 180.0 1_554 1_556
O1 Mn1 Ni1 90.0 . 1_554
O3 Mn1 Ni1 90.0 . 1_554
O2 Mn1 Ni1 44.26(8) . 1_554
O2 Mn1 Ni1 135.74(8) 1_556 1_554
O4 Mn1 Ni1 135.10(8) 1_556 1_554
O4 Mn1 Ni1 44.90(8) . 1_554
Ni1 Mn1 Ni1 180.0 1_556 1_554
Mn1 Mn1 Ni1 0.00(3) 1_554 1_554
Mn1 Mn1 Ni1 180.0 1_556 1_554
O1 Mn1 Mn4 139.95(9) . .
O3 Mn1 Mn4 41.40(9) . .
O2 Mn1 Mn4 82.96(11) . .
O2 Mn1 Mn4 124.82(12) 1_556 .
O4 Mn1 Mn4 87.08(9) 1_556 .
O4 Mn1 Mn4 42.53(11) . .
Ni1 Mn1 Mn4 118.959(10) 1_556 .
Mn1 Mn1 Mn4 61.042(10) 1_554 .
Mn1 Mn1 Mn4 118.959(10) 1_556 .
Ni1 Mn1 Mn4 61.042(10) 1_554 .
O1 Mn1 Mn4 139.95(9) . 1_556
O3 Mn1 Mn4 41.40(9) . 1_556
O2 Mn1 Mn4 124.82(12) . 1_556
O2 Mn1 Mn4 82.96(11) 1_556 1_556
O4 Mn1 Mn4 42.53(11) 1_556 1_556
O4 Mn1 Mn4 87.08(9) . 1_556
Ni1 Mn1 Mn4 61.042(10) 1_556 1_556
Mn1 Mn1 Mn4 118.959(10) 1_554 1_556
Mn1 Mn1 Mn4 61.042(10) 1_556 1_556
Ni1 Mn1 Mn4 118.959(10) 1_554 1_556
Mn4 Mn1 Mn4 57.92(2) . 1_556
O1 Mn2 O1 180.0(2) 5_575 .
O1 Mn2 O5 84.40(15) 5_575 .
O1 Mn2 O5 95.60(15) . .
O1 Mn2 O5 95.60(15) 5_575 5_574
O1 Mn2 O5 84.39(15) . 5_574
O5 Mn2 O5 88.05(17) . 5_574
O1 Mn2 O5 84.40(15) 5_575 1_556
O1 Mn2 O5 95.61(15) . 1_556
O5 Mn2 O5 91.95(17) . 1_556
O5 Mn2 O5 180.0(2) 5_574 1_556
O1 Mn2 O5 95.60(15) 5_575 5_575
O1 Mn2 O5 84.39(15) . 5_575
O5 Mn2 O5 179.999(1) . 5_575
O5 Mn2 O5 91.95(17) 5_574 5_575
O5 Mn2 O5 88.05(17) 1_556 5_575
O1 Mn2 Mn2 90.0 5_575 1_556
O1 Mn2 Mn2 90.0 . 1_556
O5 Mn2 Mn2 135.97(8) . 1_556
O5 Mn2 Mn2 135.97(8) 5_574 1_556
O5 Mn2 Mn2 44.03(8) 1_556 1_556
O5 Mn2 Mn2 44.03(8) 5_575 1_556
O1 Mn2 Mn2 90.0 5_575 1_554
O1 Mn2 Mn2 90.0 . 1_554
O5 Mn2 Mn2 44.03(8) . 1_554
O5 Mn2 Mn2 44.03(8) 5_574 1_554
O5 Mn2 Mn2 135.97(8) 1_556 1_554
O5 Mn2 Mn2 135.97(8) 5_575 1_554
Mn2 Mn2 Mn2 180.0 1_556 1_554
O1 Mn2 Mn3 40.10(9) 5_575 3
O1 Mn2 Mn3 139.90(9) . 3
O5 Mn2 Mn3 89.97(11) . 3
O5 Mn2 Mn3 135.57(12) 5_574 3
O5 Mn2 Mn3 44.43(12) 1_556 3
O5 Mn2 Mn3 90.03(11) 5_575 3
Mn2 Mn2 Mn3 60.247(10) 1_556 3
Mn2 Mn2 Mn3 119.753(10) 1_554 3
O1 Mn2 Mn3 139.90(9) 5_575 7_575
O1 Mn2 Mn3 40.10(9) . 7_575
O5 Mn2 Mn3 90.03(11) . 7_575
O5 Mn2 Mn3 44.43(12) 5_574 7_575
O5 Mn2 Mn3 135.57(12) 1_556 7_575
O5 Mn2 Mn3 89.97(11) 5_575 7_575
Mn2 Mn2 Mn3 119.753(10) 1_556 7_575
Mn2 Mn2 Mn3 60.247(10) 1_554 7_575
Mn3 Mn2 Mn3 180.0 3 7_575
O1 Mn2 Mn3 139.90(9) 5_575 7_576
O1 Mn2 Mn3 40.10(9) . 7_576
O5 Mn2 Mn3 135.57(12) . 7_576
O5 Mn2 Mn3 89.97(11) 5_574 7_576
O5 Mn2 Mn3 90.03(11) 1_556 7_576
O5 Mn2 Mn3 44.43(12) 5_575 7_576
Mn2 Mn2 Mn3 60.247(10) 1_556 7_576
Mn2 Mn2 Mn3 119.753(10) 1_554 7_576
Mn3 Mn2 Mn3 120.494(19) 3 7_576
Mn3 Mn2 Mn3 59.506(19) 7_575 7_576
O1 Mn2 Mn3 40.10(9) 5_575 3_554
O1 Mn2 Mn3 139.90(9) . 3_554
O5 Mn2 Mn3 44.43(12) . 3_554
O5 Mn2 Mn3 90.03(11) 5_574 3_554
O5 Mn2 Mn3 89.97(11) 1_556 3_554
O5 Mn2 Mn3 135.57(12) 5_575 3_554
Mn2 Mn2 Mn3 119.753(10) 1_556 3_554
Mn2 Mn2 Mn3 60.247(10) 1_554 3_554
Mn3 Mn2 Mn3 59.506(19) 3 3_554
Mn3 Mn2 Mn3 120.494(19) 7_575 3_554
Mn3 Mn2 Mn3 180.0 7_576 3_554
O1 Mn3 O1 99.3(2) 7_675 7_674
O1 Mn3 O3 176.58(13) 7_675 1_554
O1 Mn3 O3 83.74(15) 7_674 1_554
O1 Mn3 O3 83.74(16) 7_675 .
O1 Mn3 O3 176.58(13) 7_674 .
O3 Mn3 O3 93.17(18) 1_554 .
O1 Mn3 O2 98.99(14) 7_675 .
O1 Mn3 O2 98.99(14) 7_674 .
O3 Mn3 O2 81.97(15) 1_554 .
O3 Mn3 O2 81.97(15) . .
O1 Mn3 O5 84.98(14) 7_675 3_544
O1 Mn3 O5 84.98(14) 7_674 3_544
O3 Mn3 O5 93.79(15) 1_554 3_544
O3 Mn3 O5 93.79(15) . 3_544
O2 Mn3 O5 173.80(15) . 3_544
O1 Mn3 Mn4 128.71(11) 7_675 .
O1 Mn3 Mn4 128.71(11) 7_674 .
O3 Mn3 Mn4 47.90(9) 1_554 .
O3 Mn3 Mn4 47.90(9) . .
O2 Mn3 Mn4 91.00(12) . .
O5 Mn3 Mn4 82.80(12) 3_544 .
O1 Mn3 Mn3 40.35(11) 7_675 1_556
O1 Mn3 Mn3 139.66(11) 7_674 1_556
O3 Mn3 Mn3 136.58(9) 1_554 1_556
O3 Mn3 Mn3 43.41(9) . 1_556
O2 Mn3 Mn3 90.0 . 1_556
O5 Mn3 Mn3 90.0 3_544 1_556
Mn4 Mn3 Mn3 90.0 . 1_556
O1 Mn3 Mn3 139.66(11) 7_675 1_554
O1 Mn3 Mn3 40.35(11) 7_674 1_554
O3 Mn3 Mn3 43.41(9) 1_554 1_554
O3 Mn3 Mn3 136.58(9) . 1_554
O2 Mn3 Mn3 90.0 . 1_554
O5 Mn3 Mn3 90.0 3_544 1_554
Mn4 Mn3 Mn3 90.0 . 1_554
Mn3 Mn3 Mn3 180.0 1_556 1_554
O1 Mn3 Mn2 41.50(12) 7_675 3_545
O1 Mn3 Mn2 90.43(12) 7_674 3_545
O3 Mn3 Mn2 137.40(14) 1_554 3_545
O3 Mn3 Mn2 90.87(11) . 3_545
O2 Mn3 Mn2 140.49(7) . 3_545
O5 Mn3 Mn2 43.61(8) 3_544 3_545
Mn4 Mn3 Mn2 112.62(3) . 3_545
Mn3 Mn3 Mn2 60.247(10) 1_556 3_545
Mn3 Mn3 Mn2 119.753(10) 1_554 3_545
O1 Mn3 Mn2 90.43(12) 7_675 3_544
O1 Mn3 Mn2 41.50(12) 7_674 3_544
O3 Mn3 Mn2 90.87(11) 1_554 3_544
O3 Mn3 Mn2 137.40(14) . 3_544
O2 Mn3 Mn2 140.49(7) . 3_544
O5 Mn3 Mn2 43.61(8) 3_544 3_544
Mn4 Mn3 Mn2 112.62(3) . 3_544
Mn3 Mn3 Mn2 119.753(10) 1_556 3_544
Mn3 Mn3 Mn2 60.247(10) 1_554 3_544
Mn2 Mn3 Mn2 59.506(19) 3_545 3_544
O1 Mn3 Mn1 140.82(13) 7_675 1_554
O1 Mn3 Mn1 92.36(12) 7_674 1_554
O3 Mn3 Mn1 39.97(13) 1_554 1_554
O3 Mn3 Mn1 86.17(11) . 1_554
O2 Mn3 Mn1 42.01(8) . 1_554
O5 Mn3 Mn1 133.51(9) 3_544 1_554
Mn4 Mn3 Mn1 63.14(2) . 1_554
Mn3 Mn3 Mn1 118.782(11) 1_556 1_554
Mn3 Mn3 Mn1 61.218(11) 1_554 1_554
Mn2 Mn3 Mn1 175.75(3) 3_545 1_554
Mn2 Mn3 Mn1 121.291(14) 3_544 1_554
O3 Mn4 O3 92.87(18) 5_564 5_565
O3 Mn4 O3 87.13(18) 5_564 1_554
O3 Mn4 O3 180.0(2) 5_565 1_554
O3 Mn4 O3 180.0 5_564 .
O3 Mn4 O3 87.13(18) 5_565 .
O3 Mn4 O3 92.87(18) 1_554 .
O3 Mn4 O4 83.29(15) 5_564 5_564
O3 Mn4 O4 83.29(15) 5_565 5_564
O3 Mn4 O4 96.71(15) 1_554 5_564
O3 Mn4 O4 96.71(15) . 5_564
O3 Mn4 O4 96.71(15) 5_564 .
O3 Mn4 O4 96.71(15) 5_565 .
O3 Mn4 O4 83.29(15) 1_554 .
O3 Mn4 O4 83.29(15) . .
O4 Mn4 O4 180.0 5_564 .
O3 Mn4 Mn3 47.74(9) 5_564 5_564
O3 Mn4 Mn3 47.74(9) 5_565 5_564
O3 Mn4 Mn3 132.26(9) 1_554 5_564
O3 Mn4 Mn3 132.26(9) . 5_564
O4 Mn4 Mn3 92.90(12) 5_564 5_564
O4 Mn4 Mn3 87.10(12) . 5_564
O3 Mn4 Mn3 132.26(9) 5_564 .
O3 Mn4 Mn3 132.26(9) 5_565 .
O3 Mn4 Mn3 47.74(9) 1_554 .
O3 Mn4 Mn3 47.74(9) . .
O4 Mn4 Mn3 87.10(12) 5_564 .
O4 Mn4 Mn3 92.90(12) . .
Mn3 Mn4 Mn3 180.0 5_564 .
O3 Mn4 Mn4 136.43(9) 5_564 1_556
O3 Mn4 Mn4 43.57(9) 5_565 1_556
O3 Mn4 Mn4 136.43(9) 1_554 1_556
O3 Mn4 Mn4 43.57(9) . 1_556
O4 Mn4 Mn4 90.0 5_564 1_556
O4 Mn4 Mn4 90.0 . 1_556
Mn3 Mn4 Mn4 90.0 5_564 1_556
Mn3 Mn4 Mn4 90.0 . 1_556
O3 Mn4 Mn4 43.57(9) 5_564 1_554
O3 Mn4 Mn4 136.43(9) 5_565 1_554
O3 Mn4 Mn4 43.57(9) 1_554 1_554
O3 Mn4 Mn4 136.43(9) . 1_554
O4 Mn4 Mn4 90.0 5_564 1_554
O4 Mn4 Mn4 90.0 . 1_554
Mn3 Mn4 Mn4 90.0 5_564 1_554
Mn3 Mn4 Mn4 90.0 . 1_554
Mn4 Mn4 Mn4 180.0 1_556 1_554
O3 Mn4 Mn1 139.64(13) 5_564 .
O3 Mn4 Mn1 93.46(11) 5_565 .
O3 Mn4 Mn1 86.54(11) 1_554 .
O3 Mn4 Mn1 40.36(13) . .
O4 Mn4 Mn1 137.05(8) 5_564 .
O4 Mn4 Mn1 42.95(8) . .
Mn3 Mn4 Mn1 116.22(2) 5_564 .
Mn3 Mn4 Mn1 63.78(2) . .
Mn4 Mn4 Mn1 61.041(10) 1_556 .
Mn4 Mn4 Mn1 118.959(10) 1_554 .
Mn1 O1 Mn3 117.44(14) . 7_575
Mn1 O1 Mn3 117.44(14) . 7_576
Mn3 O1 Mn3 99.3(2) 7_575 7_576
Mn1 O1 Mn2 121.6(3) . .
Mn3 O1 Mn2 98.39(14) 7_575 .
Mn3 O1 Mn2 98.39(14) 7_576 .
B O2 Ni1 123.7(2) . 1_554
B O2 Mn1 123.7(2) . 1_554
Ni1 O2 Mn1 0.00(3) 1_554 1_554
B O2 Mn1 123.7(2) . .
Ni1 O2 Mn1 91.48(16) 1_554 .
Mn1 O2 Mn1 91.48(16) 1_554 .
B O2 Mn3 119.6(4) . .
Ni1 O2 Mn3 95.43(15) 1_554 .
Mn1 O2 Mn3 95.43(15) 1_554 .
Mn1 O2 Mn3 95.43(15) . .
Mn1 O3 Mn3 99.15(17) . 1_556
Mn1 O3 Mn3 99.15(17) . .
Mn3 O3 Mn3 93.17(18) 1_556 .
Mn1 O3 Mn4 98.24(16) . .
Mn3 O3 Mn4 162.6(3) 1_556 .
Mn3 O3 Mn4 84.35(4) . .
Mn1 O3 Mn4 98.24(16) . 1_556
Mn3 O3 Mn4 84.35(4) 1_556 1_556
Mn3 O3 Mn4 162.6(3) . 1_556
Mn4 O3 Mn4 92.87(18) . 1_556
B O4 Mn4 122.0(4) 7_575 .
B O4 Mn1 123.6(2) 7_575 .
Mn4 O4 Mn1 94.51(15) . .
B O4 Mn1 123.6(2) 7_575 1_554
Mn4 O4 Mn1 94.51(15) . 1_554
Mn1 O4 Mn1 90.20(17) . 1_554
B O4 Ni1 123.6(2) 7_575 1_554
Mn4 O4 Ni1 94.51(15) . 1_554
Mn1 O4 Ni1 90.20(17) . 1_554
Mn1 O4 Ni1 0.00(4) 1_554 1_554
B O5 Mn2 122.6(2) . 1_554
B O5 Mn2 122.6(2) . .
Mn2 O5 Mn2 91.95(17) 1_554 .
B O5 Mn3 126.4(4) . 3_554
Mn2 O5 Mn3 91.96(14) 1_554 3_554
Mn2 O5 Mn3 91.96(14) . 3_554
O5 B O4 121.7(6) . 7_675
O5 B O2 119.5(6) . .
O4 B O2 118.9(5) 7_675 .

loop_
_geom_bond_atom_site_label_1
_geom_bond_atom_site_label_2
_geom_bond_distance
_geom_bond_site_symmetry_2
Mn1 O1 1.939(4) .
Mn1 O3 2.028(5) .
Mn1 O2 2.095(3) .
Mn1 O2 2.095(3) 1_556
Mn1 O4 2.118(3) 1_556
Mn1 O4 2.118(3) .
Mn1 Ni1 3.0010(6) 1_556
Mn1 Mn1 3.0010(6) 1_554
Mn1 Mn1 3.0010(6) 1_556
Mn1 Ni1 3.0010(6) 1_554
Mn1 Mn4 3.0991(9) .
Mn1 Mn4 3.0991(9) 1_556
Mn2 O1 2.025(4) 5_575
Mn2 O1 2.025(4) .
Mn2 O5 2.087(3) .
Mn2 O5 2.087(3) 5_574
Mn2 O5 2.087(3) 1_556
Mn2 O5 2.087(3) 5_575
Mn2 Mn2 3.0010(6) 1_556
Mn2 Mn2 3.0010(6) 1_554
Mn2 Mn3 3.0236(8) 3
Mn2 Mn3 3.0236(8) 7_575
Mn2 Mn3 3.0236(8) 7_576
Mn2 Mn3 3.0236(8) 3_554
Mn3 O1 1.969(3) 7_675
Mn3 O1 1.969(3) 7_674
Mn3 O3 2.066(3) 1_554
Mn3 O3 2.066(3) .
Mn3 O2 2.118(4) .
Mn3 O5 2.118(4) 3_544
Mn3 Mn4 2.7774(9) .
Mn3 Mn3 3.0010(6) 1_556
Mn3 Mn3 3.0010(6) 1_554
Mn3 Mn2 3.0236(8) 3_545
Mn3 Mn2 3.0236(8) 3_544
Mn3 Mn1 3.1165(10) 1_554
Mn4 O3 2.071(3) 5_564
Mn4 O3 2.071(3) 5_565
Mn4 O3 2.071(3) 1_554
Mn4 O3 2.071(3) .
Mn4 O4 2.102(4) 5_564
Mn4 O4 2.102(4) .
Mn4 Mn3 2.7773(9) 5_564
Mn4 Mn4 3.0010(6) 1_556
Mn4 Mn4 3.0010(6) 1_554
O1 Mn3 1.969(3) 7_575
O1 Mn3 1.969(3) 7_576
O2 B 1.399(8) .
O2 Ni1 2.095(3) 1_554
O2 Mn1 2.095(3) 1_554
O3 Mn3 2.066(3) 1_556
O3 Mn4 2.071(3) 1_556
O4 B 1.381(9) 7_575
O4 Mn1 2.118(3) 1_554
O4 Ni1 2.118(3) 1_554
O5 B 1.374(8) .
O5 Mn2 2.087(3) 1_554
O5 Mn3 2.118(4) 3_554
B O4 1.381(9) 7_675
